data_4103955
loop_
_publ_author_name
'Aaron R. Thornton'
'V\'eronique I. Martin'
'Simon B. Blakey'

_publ_section_title
;
 \p-Nucleophile Traps for Metallonitrene/Alkyne Cascade Reactions: A
 Versatile Process for the Synthesis of \a-Aminocyclopropanes and
 \b-Aminostyrenes
;
_journal_name_full 'Journal of the American Chemical Society'
_journal_page_first 2434
_journal_page_last 2435
_journal_paper_doi 10.1021/ja809078d
_journal_volume 131
_journal_year 2009
_chemical_formula_moiety 'C15 H19 N O3 S'
_chemical_formula_sum 'C15 H19 N O3 S'
_chemical_formula_weight 293.37
_chemical_name_systematic
;
?
;
_space_group_IT_number 14
_symmetry_cell_setting monoclinic
_symmetry_space_group_name_Hall '-P 2ybc'
_symmetry_space_group_name_H-M 'P 1 21/c 1'
_atom_sites_solution_hydrogens geom
_atom_sites_solution_primary direct
_atom_sites_solution_secondary difmap
_audit_creation_method SHELXL-97
_cell_angle_alpha 90.00
_cell_angle_beta 106.307(3)
_cell_angle_gamma 90.00
_cell_formula_units_Z 4
_cell_length_a 7.3266(3)
_cell_length_b 25.3593(12)
_cell_length_c 8.0363(4)
_cell_measurement_reflns_used 4096
_cell_measurement_temperature 173(2)
_cell_measurement_theta_max 65.41
_cell_measurement_theta_min 3.49
_cell_volume 1433.06(12)
_computing_cell_refinement 'Bruker SAINT'
_computing_data_collection 'Bruker APEX2'
_computing_data_reduction 'Bruker SAINT'
_computing_molecular_graphics 'Bruker SHELXTL'
_computing_publication_material 'Bruker SHELXTL'
_computing_structure_refinement 'SHELXL-97 (Sheldrick, 1997)'
_computing_structure_solution 'SHELXS-97 (Sheldrick, 1990)'
_diffrn_ambient_temperature 173(2)
_diffrn_measured_fraction_theta_full 0.965
_diffrn_measured_fraction_theta_max 0.965
_diffrn_measurement_device_type 'Bruker APEX-II CCD'
_diffrn_measurement_method '\f and \w scans'
_diffrn_radiation_monochromator graphite
_diffrn_radiation_source 'fine-focus sealed tube'
_diffrn_radiation_type CuK\a
_diffrn_radiation_wavelength 1.54178
_diffrn_reflns_av_R_equivalents 0.0265
_diffrn_reflns_av_sigmaI/netI 0.0215
_diffrn_reflns_limit_h_max 8
_diffrn_reflns_limit_h_min -8
_diffrn_reflns_limit_k_max 28
_diffrn_reflns_limit_k_min -30
_diffrn_reflns_limit_l_max 9
_diffrn_reflns_limit_l_min -9
_diffrn_reflns_number 10138
_diffrn_reflns_theta_full 65.93
_diffrn_reflns_theta_max 65.93
_diffrn_reflns_theta_min 3.49
_diffrn_standards_number 0
_exptl_absorpt_coefficient_mu 2.070
_exptl_absorpt_correction_T_max 0.9036
_exptl_absorpt_correction_T_min 0.5147
_exptl_absorpt_correction_type multi-scan
_exptl_absorpt_process_details SADABS
_exptl_crystal_colour colourless
_exptl_crystal_density_diffrn 1.360
_exptl_crystal_density_method 'not measured'
_exptl_crystal_description plate
_exptl_crystal_F_000 624
_exptl_crystal_size_max 0.37
_exptl_crystal_size_mid 0.18
_exptl_crystal_size_min 0.05
_refine_diff_density_max 0.185
_refine_diff_density_min -0.386
_refine_diff_density_rms 0.044
_refine_ls_extinction_method none
_refine_ls_goodness_of_fit_ref 1.068
_refine_ls_hydrogen_treatment mixed
_refine_ls_matrix_type full
_refine_ls_number_parameters 185
_refine_ls_number_reflns 2412
_refine_ls_number_restraints 0
_refine_ls_restrained_S_all 1.068
_refine_ls_R_factor_all 0.0400
_refine_ls_R_factor_gt 0.0345
_refine_ls_shift/su_max 0.000
_refine_ls_shift/su_mean 0.000
_refine_ls_structure_factor_coef Fsqd
_refine_ls_weighting_details 'calc w=1/[\s^2^(Fo^2^)+(0.0850P)^2^+0.0000P] where P=(Fo^2^+2Fc^2^)/3'
_refine_ls_weighting_scheme calc
_refine_ls_wR_factor_gt 0.1101
_refine_ls_wR_factor_ref 0.1145
_reflns_number_gt 2095
_reflns_number_total 2412
_reflns_threshold_expression >2sigma(I)
_cod_data_source_file ja809078d_si_003.cif
_cod_data_source_block vim4_233s
_cod_original_cell_volume 1433.06(11)
_cod_database_code 4103955

loop_
_symmetry_equiv_pos_as_xyz
'x, y, z'
'-x, y+1/2, -z+1/2'
'-x, -y, -z'
'x, -y-1/2, z-1/2'

loop_
_atom_site_label
_atom_site_type_symbol
_atom_site_fract_x
_atom_site_fract_y
_atom_site_fract_z
_atom_site_U_iso_or_equiv
_atom_site_adp_type
_atom_site_occupancy
_atom_site_symmetry_multiplicity
_atom_site_calc_flag
_atom_site_refinement_flags
C1 C 0.2230(2) 0.42911(6) 0.3967(2) 0.0303(4) Uani 1 1 d .
H1 H 0.3169 0.4526 0.4777 0.036 Uiso 1 1 calc R
C2 C 0.0599(3) 0.42010(7) 0.4764(2) 0.0368(4) Uani 1 1 d .
H2A H 0.0073 0.4544 0.4994 0.044 Uiso 1 1 calc R
H2B H -0.0428 0.4000 0.3948 0.044 Uiso 1 1 calc R
C3 C 0.1329(3) 0.38971(8) 0.6441(2) 0.0470(5) Uani 1 1 d .
H3A H 0.0324 0.3880 0.7045 0.056 Uiso 1 1 calc R
H3B H 0.2438 0.4083 0.7207 0.056 Uiso 1 1 calc R
C4 C 0.1908(3) 0.33413(7) 0.6092(2) 0.0439(5) Uani 1 1 d .
H4A H 0.0746 0.3130 0.5598 0.053 Uiso 1 1 calc R
H4B H 0.2607 0.3177 0.7206 0.053 Uiso 1 1 calc R
C5 C 0.3157(3) 0.33197(7) 0.4848(2) 0.0399(4) Uani 1 1 d .
H5 H 0.4373 0.3120 0.5300 0.048 Uiso 1 1 calc R
C6 C 0.2312(3) 0.32915(7) 0.2899(2) 0.0366(4) Uani 1 1 d .
H6 H 0.3146 0.3085 0.2343 0.044 Uiso 1 1 calc R
C7 C 0.0255(3) 0.32020(6) 0.1998(2) 0.0344(4) Uani 1 1 d .
C8 C -0.0708(3) 0.27790(7) 0.2471(2) 0.0406(4) Uani 1 1 d .
H8 H -0.0070 0.2562 0.3419 0.049 Uiso 1 1 calc R
C9 C -0.2573(3) 0.26709(8) 0.1583(3) 0.0465(5) Uani 1 1 d .
H9 H -0.3204 0.2381 0.1928 0.056 Uiso 1 1 calc R
C10 C -0.3526(3) 0.29782(8) 0.0204(3) 0.0462(5) Uani 1 1 d .
H10 H -0.4817 0.2906 -0.0390 0.055 Uiso 1 1 calc R
C11 C -0.2589(3) 0.33935(7) -0.0312(2) 0.0421(5) Uani 1 1 d .
H11 H -0.3232 0.3604 -0.1276 0.050 Uiso 1 1 calc R
C12 C -0.0723(3) 0.35023(6) 0.0569(2) 0.0365(4) Uani 1 1 d .
H12 H -0.0092 0.3787 0.0197 0.044 Uiso 1 1 calc R
C13 C 0.3292(2) 0.37917(6) 0.3735(2) 0.0321(4) Uani 1 1 d .
C14 C 0.5225(3) 0.39014(7) 0.3441(2) 0.0391(4) Uani 1 1 d .
H14A H 0.6058 0.4067 0.4498 0.047 Uiso 1 1 calc R
H14B H 0.5812 0.3561 0.3271 0.047 Uiso 1 1 calc R
C15 C 0.5154(3) 0.42544(7) 0.1906(3) 0.0405(4) Uani 1 1 d .
H15A H 0.6367 0.4230 0.1597 0.049 Uiso 1 1 calc R
H15B H 0.4113 0.4140 0.0893 0.049 Uiso 1 1 calc R
H1N H 0.047(3) 0.4583(8) 0.178(3) 0.038(6) Uiso 1 1 d .
N1 N 0.1569(2) 0.45729(5) 0.2304(2) 0.0326(4) Uani 1 1 d .
O1 O 0.2918(2) 0.55057(5) 0.27577(18) 0.0492(4) Uani 1 1 d .
O2 O 0.21337(18) 0.50854(6) -0.00712(17) 0.0452(4) Uani 1 1 d .
O3 O 0.48315(17) 0.48027(5) 0.23573(16) 0.0393(3) Uani 1 1 d .
S1 S 0.27861(6) 0.503396(16) 0.17696(5) 0.03407(19) Uani 1 1 d .

loop_
_atom_site_aniso_label
_atom_site_aniso_U_11
_atom_site_aniso_U_22
_atom_site_aniso_U_33
_atom_site_aniso_U_23
_atom_site_aniso_U_13
_atom_site_aniso_U_12
C1 0.0285(9) 0.0317(8) 0.0319(9) 0.0011(6) 0.0104(7) 0.0000(7)
C2 0.0388(10) 0.0346(9) 0.0424(10) 0.0003(7) 0.0205(8) 0.0003(8)
C3 0.0534(12) 0.0563(11) 0.0360(10) 0.0011(9) 0.0203(9) -0.0098(10)
C4 0.0442(11) 0.0481(11) 0.0368(10) 0.0150(8) 0.0071(9) -0.0037(9)
C5 0.0333(10) 0.0374(9) 0.0455(11) 0.0117(8) 0.0057(9) 0.0055(7)
C6 0.0359(10) 0.0310(8) 0.0448(10) 0.0006(7) 0.0142(8) 0.0052(7)
C7 0.0392(10) 0.0301(8) 0.0357(9) -0.0052(7) 0.0134(8) -0.0007(7)
C8 0.0485(11) 0.0325(8) 0.0392(10) 0.0028(7) 0.0096(9) -0.0039(8)
C9 0.0531(12) 0.0440(10) 0.0411(11) -0.0008(8) 0.0108(9) -0.0171(9)
C10 0.0451(12) 0.0495(11) 0.0408(10) -0.0046(8) 0.0067(9) -0.0094(9)
C11 0.0535(13) 0.0369(10) 0.0319(10) -0.0017(7) 0.0056(9) -0.0021(8)
C12 0.0481(11) 0.0304(8) 0.0319(9) -0.0027(7) 0.0128(8) -0.0053(8)
C13 0.0283(9) 0.0330(8) 0.0351(9) 0.0037(7) 0.0087(7) 0.0022(7)
C14 0.0270(9) 0.0431(9) 0.0478(11) 0.0033(8) 0.0113(8) 0.0050(8)
C15 0.0285(9) 0.0469(10) 0.0499(11) 0.0013(8) 0.0175(8) 0.0018(8)
N1 0.0241(8) 0.0352(8) 0.0383(8) 0.0079(6) 0.0083(7) 0.0008(6)
O1 0.0555(9) 0.0331(6) 0.0606(9) -0.0006(6) 0.0193(7) -0.0058(6)
O2 0.0352(8) 0.0621(8) 0.0395(8) 0.0163(6) 0.0125(6) 0.0014(6)
O3 0.0284(7) 0.0433(7) 0.0459(7) 0.0058(5) 0.0102(5) -0.0048(5)
S1 0.0315(3) 0.0345(3) 0.0376(3) 0.00673(16) 0.0120(2) -0.00172(16)

loop_
_atom_type_symbol
_atom_type_description
_atom_type_scat_dispersion_real
_atom_type_scat_dispersion_imag
_atom_type_scat_source
C C 0.0181 0.0091 'International Tables Vol C Tables 4.2.6.8 and 6.1.1.4'
H H 0.0000 0.0000 'International Tables Vol C Tables 4.2.6.8 and 6.1.1.4'
N N 0.0311 0.0180 'International Tables Vol C Tables 4.2.6.8 and 6.1.1.4'
O O 0.0492 0.0322 'International Tables Vol C Tables 4.2.6.8 and 6.1.1.4'
S S 0.3331 0.5567 'International Tables Vol C Tables 4.2.6.8 and 6.1.1.4'

loop_
_geom_angle_atom_site_label_1
_geom_angle_atom_site_label_2
_geom_angle_atom_site_label_3
_geom_angle
N1 C1 C13 109.96(13)
N1 C1 C2 110.94(14)
C13 C1 C2 114.48(13)
N1 C1 H1 107.0
C13 C1 H1 107.0
C2 C1 H1 107.0
C3 C2 C1 109.15(15)
C3 C2 H2A 109.9
C1 C2 H2A 109.9
C3 C2 H2B 109.9
C1 C2 H2B 109.9
H2A C2 H2B 108.3
C2 C3 C4 110.76(14)
C2 C3 H3A 109.5
C4 C3 H3A 109.5
C2 C3 H3B 109.5
C4 C3 H3B 109.5
H3A C3 H3B 108.1
C3 C4 C5 113.69(14)
C3 C4 H4A 108.8
C5 C4 H4A 108.8
C3 C4 H4B 108.8
C5 C4 H4B 108.8
H4A C4 H4B 107.7
C13 C5 C6 60.13(11)
C13 C5 C4 120.43(15)
C6 C5 C4 121.99(16)
C13 C5 H5 114.5
C6 C5 H5 114.5
C4 C5 H5 114.5
C7 C6 C5 124.84(14)
C7 C6 C13 128.92(15)
C5 C6 C13 59.88(11)
C7 C6 H6 111.3
C5 C6 H6 111.3
C13 C6 H6 111.3
C8 C7 C12 117.50(17)
C8 C7 C6 120.22(16)
C12 C7 C6 122.02(15)
C9 C8 C7 121.02(18)
C9 C8 H8 119.5
C7 C8 H8 119.5
C10 C9 C8 120.63(17)
C10 C9 H9 119.7
C8 C9 H9 119.7
C9 C10 C11 119.41(19)
C9 C10 H10 120.3
C11 C10 H10 120.3
C12 C11 C10 120.16(18)
C12 C11 H11 119.9
C10 C11 H11 119.9
C11 C12 C7 121.25(16)
C11 C12 H12 119.4
C7 C12 H12 119.4
C5 C13 C6 59.99(11)
C5 C13 C1 117.66(13)
C6 C13 C1 123.64(14)
C5 C13 C14 116.93(14)
C6 C13 C14 115.35(14)
C1 C13 C14 113.28(14)
C15 C14 C13 114.39(15)
C15 C14 H14A 108.7
C13 C14 H14A 108.7
C15 C14 H14B 108.7
C13 C14 H14B 108.7
H14A C14 H14B 107.6
O3 C15 C14 109.21(14)
O3 C15 H15A 109.8
C14 C15 H15A 109.8
O3 C15 H15B 109.8
C14 C15 H15B 109.8
H15A C15 H15B 108.3
C1 N1 S1 122.13(12)
C1 N1 H1N 121.3(14)
S1 N1 H1N 113.1(14)
C15 O3 S1 119.29(11)
O1 S1 O2 116.86(8)
O1 S1 O3 103.83(8)
O2 S1 O3 111.30(7)
O1 S1 N1 114.81(8)
O2 S1 N1 107.16(8)
O3 S1 N1 101.85(7)

loop_
_geom_bond_atom_site_label_1
_geom_bond_atom_site_label_2
_geom_bond_distance
C1 N1 1.472(2)
C1 C13 1.525(2)
C1 C2 1.523(2)
C1 H1 1.0000
C2 C3 1.514(3)
C2 H2A 0.9900
C2 H2B 0.9900
C3 C4 1.520(3)
C3 H3A 0.9900
C3 H3B 0.9900
C4 C5 1.534(3)
C4 H4A 0.9900
C4 H4B 0.9900
C5 C13 1.514(2)
C5 C6 1.516(3)
C5 H5 1.0000
C6 C7 1.495(3)
C6 C13 1.518(2)
C6 H6 1.0000
C7 C8 1.394(2)
C7 C12 1.396(2)
C8 C9 1.380(3)
C8 H8 0.9500
C9 C10 1.374(3)
C9 H9 0.9500
C10 C11 1.383(3)
C10 H10 0.9500
C11 C12 1.379(3)
C11 H11 0.9500
C12 H12 0.9500
C13 C14 1.526(2)
C14 C15 1.513(2)
C14 H14A 0.9900
C14 H14B 0.9900
C15 O3 1.473(2)
C15 H15A 0.9900
C15 H15B 0.9900
N1 S1 1.6007(14)
N1 H1N 0.80(2)
O1 S1 1.4240(13)
O2 S1 1.4271(14)
O3 S1 1.5541(13)

loop_
_geom_hbond_atom_site_label_D
_geom_hbond_atom_site_label_H
_geom_hbond_atom_site_label_A
_geom_hbond_distance_DH
_geom_hbond_distance_HA
_geom_hbond_distance_DA
_geom_hbond_angle_DHA
_geom_hbond_site_symmetry_A
N1 H1N O2 0.80(2) 2.18(2) 2.932(2) 156.7(19) 3_565

loop_
_geom_torsion_atom_site_label_1
_geom_torsion_atom_site_label_2
_geom_torsion_atom_site_label_3
_geom_torsion_atom_site_label_4
_geom_torsion
N1 C1 C2 C3 178.39(14)
C13 C1 C2 C3 53.23(19)
C1 C2 C3 C4 -66.8(2)
C2 C3 C4 C5 47.5(2)
C3 C4 C5 C13 -15.9(3)
C3 C4 C5 C6 -87.6(2)
C13 C5 C6 C7 -118.76(19)
C4 C5 C6 C7 -9.5(3)
C4 C5 C6 C13 109.27(18)
C5 C6 C7 C8 -51.5(2)
C13 C6 C7 C8 -128.53(19)
C5 C6 C7 C12 134.47(17)
C13 C6 C7 C12 57.4(2)
C12 C7 C8 C9 -1.6(3)
C6 C7 C8 C9 -175.93(17)
C7 C8 C9 C10 0.2(3)
C8 C9 C10 C11 1.1(3)
C9 C10 C11 C12 -1.0(3)
C10 C11 C12 C7 -0.5(3)
C8 C7 C12 C11 1.8(2)
C6 C7 C12 C11 175.98(16)
C4 C5 C13 C6 -111.79(19)
C6 C5 C13 C1 114.81(17)
C4 C5 C13 C1 3.0(3)
C6 C5 C13 C14 -105.14(17)
C4 C5 C13 C14 143.07(17)
C7 C6 C13 C5 112.36(19)
C7 C6 C13 C1 7.3(3)
C5 C6 C13 C1 -105.04(17)
C7 C6 C13 C14 -139.87(17)
C5 C6 C13 C14 107.77(17)
N1 C1 C13 C5 -147.51(15)
C2 C1 C13 C5 -21.8(2)
N1 C1 C13 C6 -76.75(19)
C2 C1 C13 C6 48.9(2)
N1 C1 C13 C14 71.03(18)
C2 C1 C13 C14 -163.29(15)
C5 C13 C14 C15 161.35(16)
C6 C13 C14 C15 93.69(19)
C1 C13 C14 C15 -56.9(2)
C13 C14 C15 O3 75.05(19)
C13 C1 N1 S1 -93.63(16)
C2 C1 N1 S1 138.71(12)
C14 C15 O3 S1 -98.35(15)
C15 O3 S1 O1 166.38(12)
C15 O3 S1 O2 -67.08(13)
C15 O3 S1 N1 46.83(13)
C1 N1 S1 O1 -69.04(15)
C1 N1 S1 O2 159.38(12)
C1 N1 S1 O3 42.43(14)
